data_2241792
loop_
_publ_author_name
'Faizi, Md. Serajul Haque'
'Ahmad, Musheer'
'Ali, Akram'
'Potaskalov, Vadim A.'

_publ_section_title
;
 Crystal structure of 5-[(4-carboxybenzyl)oxy]isophthalic acid
;
_journal_coeditor_code SU5300
_journal_issue 8
_journal_name_full 'Acta Crystallographica Section E'
_journal_page_first 1219
_journal_page_last 1222
_journal_paper_doi 10.1107/S2056989016011762
_journal_volume 72
_journal_year 2016
_chemical_formula_iupac 'C16 H12 O7'
_chemical_formula_moiety 'C16 H12 O7'
_chemical_formula_sum 'C16 H12 O7'
_chemical_formula_weight 316.26
_chemical_name_common
;
5-[(4-Carboxybenzyl)oxy]isophthalic acid
;
_chemical_name_systematic
;
5-[(4-Carboxybenzyl)oxy]benzene-1,3-dicarboxylic acid
;
_space_group_IT_number 61
_symmetry_cell_setting orthorhombic
_symmetry_space_group_name_Hall '-P 2ac 2ab'
_symmetry_space_group_name_H-M 'P b c a'
_atom_sites_solution_hydrogens geom
_atom_sites_solution_primary direct
_atom_sites_solution_secondary difmap
_audit_creation_method SHELXL-97
_cell_angle_alpha 90
_cell_angle_beta 90
_cell_angle_gamma 90
_cell_formula_units_Z 8
_cell_length_a 10.998(2)
_cell_length_b 9.2760(17)
_cell_length_c 25.661(5)
_cell_measurement_reflns_used 999
_cell_measurement_temperature 100(2)
_cell_measurement_theta_max 25.50
_cell_measurement_theta_min 2.15
_cell_volume 2617.9(8)
_computing_cell_refinement
;
SAINT ( Bruker, 2003)
;
_computing_data_collection
;
SMART (Bruker, 2003)
;
_computing_data_reduction
;
SAINT ( Bruker, 2003)
;
_computing_molecular_graphics
;
DIAMOND (Brandenberg & Putz, 2006)
;
_computing_publication_material
;
SHELXL97 (Sheldrick, 2008) and PLATON (Spek, 2009)
;
_computing_structure_refinement
;
SHELXL97 (Sheldrick, 2008)
;
_computing_structure_solution
;
SIR97 (Altomare <i>et al.</i>,  1999)
;
_diffrn_ambient_temperature 100(2)
_diffrn_measured_fraction_theta_full 0.999
_diffrn_measured_fraction_theta_max 0.999
_diffrn_measurement_device_type 'Bruker SMART APEX'
_diffrn_measurement_method /w-scans
_diffrn_radiation_monochromator graphite
_diffrn_radiation_source 'fine-focus sealed tube'
_diffrn_radiation_type MoK\a
_diffrn_radiation_wavelength 0.71073
_diffrn_reflns_av_R_equivalents 0.0434
_diffrn_reflns_av_sigmaI/netI 0.0307
_diffrn_reflns_limit_h_max 12
_diffrn_reflns_limit_h_min -13
_diffrn_reflns_limit_k_max 10
_diffrn_reflns_limit_k_min -11
_diffrn_reflns_limit_l_max 19
_diffrn_reflns_limit_l_min -30
_diffrn_reflns_number 12591
_diffrn_reflns_theta_full 25.00
_diffrn_reflns_theta_max 25.00
_diffrn_reflns_theta_min 2.44
_exptl_absorpt_coefficient_mu 0.128
_exptl_absorpt_correction_T_max 0.9798
_exptl_absorpt_correction_T_min 0.9663
_exptl_absorpt_correction_type multi-scan
_exptl_absorpt_process_details
;
(SADABS; Bruker, 2003)
;
_exptl_crystal_colour Colourless
_exptl_crystal_density_diffrn 1.605
_exptl_crystal_density_method 'not measured'
_exptl_crystal_description Needle
_exptl_crystal_F_000 1312
_exptl_crystal_size_max 0.27
_exptl_crystal_size_mid 0.21
_exptl_crystal_size_min 0.16
_refine_diff_density_max 0.251
_refine_diff_density_min -0.244
_refine_ls_extinction_method none
_refine_ls_goodness_of_fit_ref 1.069
_refine_ls_hydrogen_treatment mixed
_refine_ls_matrix_type full
_refine_ls_number_parameters 220
_refine_ls_number_reflns 2292
_refine_ls_number_restraints 0
_refine_ls_restrained_S_all 1.069
_refine_ls_R_factor_all 0.0495
_refine_ls_R_factor_gt 0.0398
_refine_ls_shift/su_max 0.000
_refine_ls_shift/su_mean 0.000
_refine_ls_structure_factor_coef Fsqd
_refine_ls_weighting_details 'calc w=1/[\s^2^(Fo^2^)+(0.0482P)^2^+1.0476P] where P=(Fo^2^+2Fc^2^)/3'
_refine_ls_weighting_scheme calc
_refine_ls_wR_factor_gt 0.0939
_refine_ls_wR_factor_ref 0.1017
_reflns_number_gt 1912
_reflns_number_total 2292
_reflns_threshold_expression >2sigma(I)
_cod_data_source_file su5300sup1.cif
_cod_data_source_block I
_cod_original_cell_volume 2618.0(8)
_cod_database_code 2241792

loop_
_symmetry_equiv_pos_as_xyz
'x, y, z'
'-x+1/2, -y, z+1/2'
'x+1/2, -y+1/2, -z'
'-x, y+1/2, -z+1/2'
'-x, -y, -z'
'x-1/2, y, -z-1/2'
'-x-1/2, y-1/2, z'
'x, -y-1/2, z-1/2'

loop_
_atom_site_type_symbol
_atom_site_label
_atom_site_fract_x
_atom_site_fract_y
_atom_site_fract_z
_atom_site_U_iso_or_equiv
_atom_site_adp_type
_atom_site_calc_flag
_atom_site_refinement_flags
_atom_site_occupancy
_atom_site_symmetry_multiplicity
C C1 0.54437(16) 0.2010(2) 0.06349(7) 0.0163(4) Uani d . 1 1
C C2 0.64357(16) 0.1415(2) 0.03776(7) 0.0169(4) Uani d . 1 1
H H2 0.6318 0.0727 0.0119 0.020 Uiso calc R 1 1
C C3 0.76100(16) 0.1855(2) 0.05087(7) 0.0158(4) Uani d . 1 1
C C4 0.77916(16) 0.2916(2) 0.08860(7) 0.0162(4) Uani d . 1 1
H H4 0.8574 0.3207 0.0974 0.019 Uiso calc R 1 1
C C5 0.67901(17) 0.35318(19) 0.11272(7) 0.0168(4) Uani d . 1 1
C C6 0.56157(16) 0.3076(2) 0.10094(7) 0.0169(4) Uani d . 1 1
H H6 0.4952 0.3480 0.1179 0.020 Uiso calc R 1 1
C C7 0.86620(16) 0.1109(2) 0.02637(7) 0.0161(4) Uani d . 1 1
C C8 0.70035(16) 0.4673(2) 0.15257(7) 0.0165(4) Uani d . 1 1
C C9 0.32778(16) 0.1744(2) 0.08031(7) 0.0176(4) Uani d . 1 1
H H9A 0.2559 0.1698 0.0585 0.021 Uiso calc R 1 1
H H9B 0.3330 0.2712 0.0944 0.021 Uiso calc R 1 1
C C10 0.31395(16) 0.0687(2) 0.12475(7) 0.0169(4) Uani d . 1 1
C C11 0.41173(17) -0.0068(2) 0.14518(7) 0.0206(4) Uani d . 1 1
H H11A 0.4889 0.0072 0.1313 0.025 Uiso calc R 1 1
C C12 0.39619(17) -0.1030(2) 0.18599(7) 0.0205(4) Uani d . 1 1
H H12 0.4629 -0.1514 0.1998 0.025 Uiso calc R 1 1
C C13 0.28067(17) -0.1271(2) 0.20631(7) 0.0178(4) Uani d . 1 1
C C14 0.18210(17) -0.0509(2) 0.18628(7) 0.0188(4) Uani d . 1 1
H H14A 0.1048 -0.0654 0.2000 0.023 Uiso calc R 1 1
C C15 0.19867(16) 0.0462(2) 0.14616(7) 0.0169(4) Uani d . 1 1
H H15 0.1324 0.0972 0.1332 0.020 Uiso calc R 1 1
C C16 0.25906(17) -0.2367(2) 0.24740(7) 0.0187(4) Uani d . 1 1
O O1 0.85402(11) 0.02572(14) -0.00993(5) 0.0198(3) Uani d . 1 1
O O2 0.97202(12) 0.14066(14) 0.04773(5) 0.0195(3) Uani d . 1 1
O O3 0.80429(11) 0.49920(14) 0.16624(5) 0.0214(3) Uani d . 1 1
O O4 0.60297(11) 0.52892(14) 0.17105(5) 0.0209(3) Uani d . 1 1
O O5 0.43311(11) 0.14724(14) 0.04881(5) 0.0183(3) Uani d . 1 1
O O6 0.35857(12) -0.28772(15) 0.26911(5) 0.0240(3) Uani d . 1 1
O O7 0.15576(12) -0.27618(14) 0.25925(5) 0.0235(3) Uani d . 1 1
H H4A 0.627(3) 0.600(4) 0.1980(12) 0.084(11) Uiso d . 1 1
H H6A 0.339(3) -0.362(3) 0.2920(11) 0.065(9) Uiso d . 1 1
H H2A 1.032(3) 0.079(3) 0.0334(11) 0.067(9) Uiso d . 1 1

loop_
_atom_site_aniso_label
_atom_site_aniso_U_11
_atom_site_aniso_U_22
_atom_site_aniso_U_33
_atom_site_aniso_U_12
_atom_site_aniso_U_13
_atom_site_aniso_U_23
C1 0.0158(9) 0.0172(10) 0.0160(9) -0.0019(8) -0.0005(7) 0.0044(7)
C2 0.0213(10) 0.0149(10) 0.0145(9) -0.0002(8) 0.0001(8) 0.0011(7)
C3 0.0175(9) 0.0159(9) 0.0141(9) 0.0003(7) 0.0005(7) 0.0030(7)
C4 0.0147(9) 0.0166(10) 0.0172(9) -0.0010(8) -0.0009(7) 0.0021(7)
C5 0.0212(10) 0.0148(9) 0.0144(9) 0.0006(8) 0.0009(8) 0.0037(7)
C6 0.0165(9) 0.0174(10) 0.0168(9) 0.0012(8) 0.0024(7) 0.0022(7)
C7 0.0182(10) 0.0163(10) 0.0138(9) -0.0012(8) 0.0004(7) 0.0030(7)
C8 0.0163(10) 0.0161(10) 0.0172(9) -0.0005(8) 0.0003(8) 0.0017(7)
C9 0.0134(9) 0.0205(10) 0.0191(10) -0.0011(8) 0.0010(8) -0.0008(8)
C10 0.0181(9) 0.0160(10) 0.0165(10) -0.0008(7) -0.0009(7) -0.0041(7)
C11 0.0151(9) 0.0234(11) 0.0232(11) -0.0020(8) 0.0015(8) 0.0025(8)
C12 0.0176(10) 0.0216(10) 0.0222(10) 0.0009(8) -0.0014(8) 0.0009(8)
C13 0.0193(10) 0.0171(10) 0.0169(10) -0.0007(8) -0.0008(8) -0.0022(7)
C14 0.0154(9) 0.0215(10) 0.0194(10) -0.0016(8) 0.0014(8) -0.0029(8)
C15 0.0154(9) 0.0188(10) 0.0166(10) 0.0014(8) -0.0007(7) -0.0037(8)
C16 0.0204(10) 0.0183(10) 0.0173(10) 0.0000(8) -0.0003(8) -0.0020(8)
O1 0.0183(7) 0.0211(7) 0.0199(7) 0.0009(6) 0.0004(5) -0.0040(6)
O2 0.0157(7) 0.0219(8) 0.0208(7) 0.0008(6) -0.0011(6) -0.0037(6)
O3 0.0161(7) 0.0241(8) 0.0240(8) -0.0006(6) -0.0014(6) -0.0058(6)
O4 0.0151(7) 0.0231(8) 0.0245(8) 0.0009(6) 0.0010(6) -0.0073(6)
O5 0.0145(7) 0.0217(7) 0.0186(7) -0.0023(5) 0.0009(5) -0.0023(5)
O6 0.0233(8) 0.0250(8) 0.0238(8) -0.0012(6) -0.0035(6) 0.0072(6)
O7 0.0204(7) 0.0230(7) 0.0270(8) -0.0007(6) 0.0057(6) 0.0041(6)

loop_
_atom_type_symbol
_atom_type_description
_atom_type_scat_dispersion_real
_atom_type_scat_dispersion_imag
_atom_type_scat_source
C C 0.0033 0.0016 'International Tables Vol C Tables 4.2.6.8 and 6.1.1.4'
H H 0.0000 0.0000 'International Tables Vol C Tables 4.2.6.8 and 6.1.1.4'
O O 0.0106 0.0060 'International Tables Vol C Tables 4.2.6.8 and 6.1.1.4'

loop_
_geom_angle_atom_site_label_1
_geom_angle_atom_site_label_2
_geom_angle_atom_site_label_3
_geom_angle
O5 C1 C2 115.15(16)
O5 C1 C6 124.63(16)
C2 C1 C6 120.22(17)
C1 C2 C3 119.74(17)
C1 C2 H2 120.1
C3 C2 H2 120.1
C4 C3 C2 120.40(17)
C4 C3 C7 120.68(16)
C2 C3 C7 118.81(16)
C5 C4 C3 119.12(17)
C5 C4 H4 120.4
C3 C4 H4 120.4
C4 C5 C6 120.98(17)
C4 C5 C8 118.28(16)
C6 C5 C8 120.73(16)
C1 C6 C5 119.47(17)
C1 C6 H6 120.3
C5 C6 H6 120.3
O1 C7 O2 123.17(17)
O1 C7 C3 122.32(16)
O2 C7 C3 114.48(15)
O3 C8 O4 123.62(17)
O3 C8 C5 120.81(16)
O4 C8 C5 115.58(15)
O5 C9 C10 113.10(15)
O5 C9 H9A 109.0
C10 C9 H9A 109.0
O5 C9 H9B 109.0
C10 C9 H9B 109.0
H9A C9 H9B 107.8
C11 C10 C15 118.67(17)
C11 C10 C9 122.34(16)
C15 C10 C9 118.99(16)
C10 C11 C12 121.00(17)
C10 C11 H11A 119.5
C12 C11 H11A 119.5
C11 C12 C13 119.93(17)
C11 C12 H12 120.0
C13 C12 H12 120.0
C12 C13 C14 119.39(17)
C12 C13 C16 121.51(17)
C14 C13 C16 119.05(17)
C15 C14 C13 120.27(17)
C15 C14 H14A 119.9
C13 C14 H14A 119.9
C14 C15 C10 120.70(17)
C14 C15 H15 119.6
C10 C15 H15 119.6
O7 C16 O6 123.74(17)
O7 C16 C13 121.80(17)
O6 C16 C13 114.45(16)
C7 O2 H2A 109.3(17)
C8 O4 H4A 109.0(18)
C1 O5 C9 120.05(14)
C16 O6 H6A 109.8(17)

loop_
_geom_bond_atom_site_label_1
_geom_bond_atom_site_label_2
_geom_bond_distance
C1 O5 1.374(2)
C1 C2 1.389(3)
C1 C6 1.392(3)
C2 C3 1.396(3)
C2 H2 0.9300
C3 C4 1.395(3)
C3 C7 1.488(3)
C4 C5 1.387(3)
C4 H4 0.9300
C5 C6 1.392(3)
C5 C8 1.490(3)
C6 H6 0.9300
C7 O1 1.229(2)
C7 O2 1.316(2)
C8 O3 1.232(2)
C8 O4 1.303(2)
C9 O5 1.435(2)
C9 C10 1.512(3)
C9 H9A 0.9700
C9 H9B 0.9700
C10 C11 1.386(3)
C10 C15 1.397(3)
C11 C12 1.387(3)
C11 H11A 0.9300
C12 C13 1.391(3)
C12 H12 0.9300
C13 C14 1.393(3)
C13 C16 1.484(3)
C14 C15 1.380(3)
C14 H14A 0.9300
C15 H15 0.9300
C16 O7 1.232(2)
C16 O6 1.316(2)
O2 H2A 0.95(3)
O4 H4A 0.99(3)
O6 H6A 0.93(3)

loop_
_geom_hbond_atom_site_label_D
_geom_hbond_atom_site_label_H
_geom_hbond_atom_site_label_A
_geom_hbond_site_symmetry_A
_geom_hbond_distance_DH
_geom_hbond_distance_HA
_geom_hbond_distance_DA
_geom_hbond_angle_DHA
_geom_hbond_publ_flag
O2 H2A O1 5_755 0.95(3) 1.70(3) 2.6426(19) 176(2) yes
O4 H4A O7 6_666 0.99(3) 1.62(3) 2.6086(19) 175(3) yes
O6 H6A O3 6_546 0.93(3) 1.72(3) 2.6486(19) 179(4) yes
C9 H9A O1 5_655 0.97 2.51 3.272(2) 135 yes
C11 H11A O3 7_755 0.93 2.45 3.170(2) 135 yes
C14 H14A O4 7_655 0.93 2.56 3.245(2) 131 yes
C9 H9B Cg2 7_665 0.97 2.97 3.779(2) 141 yes

loop_
_geom_torsion_atom_site_label_1
_geom_torsion_atom_site_label_2
_geom_torsion_atom_site_label_3
_geom_torsion_atom_site_label_4
_geom_torsion
O5 C1 C2 C3 -178.10(15)
C6 C1 C2 C3 2.2(3)
C1 C2 C3 C4 -1.8(3)
C1 C2 C3 C7 174.41(16)
C2 C3 C4 C5 -0.3(3)
C7 C3 C4 C5 -176.39(16)
C3 C4 C5 C6 1.9(3)
C3 C4 C5 C8 -179.46(16)
O5 C1 C6 C5 179.77(16)
C2 C1 C6 C5 -0.6(3)
C4 C5 C6 C1 -1.5(3)
C8 C5 C6 C1 179.90(16)
C4 C3 C7 O1 -173.84(17)
C2 C3 C7 O1 10.0(3)
C4 C3 C7 O2 8.0(2)
C2 C3 C7 O2 -168.23(16)
C4 C5 C8 O3 -4.8(3)
C6 C5 C8 O3 173.81(17)
C4 C5 C8 O4 174.98(16)
C6 C5 C8 O4 -6.4(3)
O5 C9 C10 C11 23.7(2)
O5 C9 C10 C15 -156.45(15)
C15 C10 C11 C12 0.1(3)
C9 C10 C11 C12 179.95(17)
C10 C11 C12 C13 1.4(3)
C11 C12 C13 C14 -1.8(3)
C11 C12 C13 C16 175.62(17)
C12 C13 C14 C15 0.9(3)
C16 C13 C14 C15 -176.60(16)
C13 C14 C15 C10 0.5(3)
C11 C10 C15 C14 -1.0(3)
C9 C10 C15 C14 179.12(17)
C12 C13 C16 O7 -167.37(18)
C14 C13 C16 O7 10.1(3)
C12 C13 C16 O6 11.9(3)
C14 C13 C16 O6 -170.61(16)
C2 C1 O5 C9 165.51(15)
C6 C1 O5 C9 -14.8(3)
C10 C9 O5 C1 -84.35(19)

_cod_database_fobs_code 2241792
